data_7153369
loop_
_publ_author_name
'Yella, Ramesh'
'Murru, Siva'
'Ali, Abdur Rezzak'
'Patel, Bhisma K.'

_publ_section_title
;
 Arylthioureas with bromine or its equivalents gives no 'Hugerschoff'
 reaction product.
;
_journal_issue 15
_journal_name_full 'Organic &amp; biomolecular chemistry'
_journal_page_first 3389
_journal_page_last 3393
_journal_paper_doi 10.1039/c003892j
_journal_volume 8
_journal_year 2010
_chemical_formula_moiety 'C24 H28 Br2 N4 S'
_chemical_formula_sum 'C24 H28 Br2 N4 S'
_chemical_formula_weight 564.38
_chemical_name_systematic
;
?
;
_space_group_IT_number 14
_symmetry_cell_setting monoclinic
_symmetry_space_group_name_Hall '-P 2ybc'
_symmetry_space_group_name_H-M 'P 1 21/c 1'
_atom_sites_solution_hydrogens geom
_atom_sites_solution_primary direct
_atom_sites_solution_secondary difmap
_audit_creation_method SHELXL-97
_cell_angle_alpha 90.00
_cell_angle_beta 93.183(12)
_cell_angle_gamma 90.00
_cell_formula_units_Z 4
_cell_length_a 9.2041(17)
_cell_length_b 11.356(2)
_cell_length_c 23.799(5)
_cell_measurement_reflns_used 5166
_cell_measurement_temperature 296(2)
_cell_measurement_theta_max 21.47
_cell_measurement_theta_min 2.48
_cell_volume 2483.7(8)
_computing_structure_refinement 'SHELXL-97 (Sheldrick, 1997)'
_computing_structure_solution 'SHELXS-97 (Sheldrick, 1990)'
_diffrn_ambient_temperature 296(2)
_diffrn_measured_fraction_theta_full 0.983
_diffrn_measured_fraction_theta_max 0.983
_diffrn_radiation_monochromator graphite
_diffrn_radiation_source 'fine-focus sealed tube'
_diffrn_radiation_type MoK\a
_diffrn_radiation_wavelength 0.71073
_diffrn_reflns_av_R_equivalents 0.2249
_diffrn_reflns_av_sigmaI/netI 0.1754
_diffrn_reflns_limit_h_max 11
_diffrn_reflns_limit_h_min -12
_diffrn_reflns_limit_k_max 15
_diffrn_reflns_limit_k_min -15
_diffrn_reflns_limit_l_max 31
_diffrn_reflns_limit_l_min -30
_diffrn_reflns_number 36388
_diffrn_reflns_theta_full 28.40
_diffrn_reflns_theta_max 28.40
_diffrn_reflns_theta_min 1.71
_exptl_absorpt_coefficient_mu 3.367
_exptl_absorpt_correction_T_max 0.714
_exptl_absorpt_correction_T_min 0.450
_exptl_absorpt_correction_type multi-scan
_exptl_absorpt_process_details multi-scan
_exptl_crystal_density_diffrn 1.509
_exptl_crystal_density_meas 1.509
_exptl_crystal_density_method 'not measured'
_exptl_crystal_F_000 1144
_exptl_crystal_size_max 0.3
_exptl_crystal_size_mid 0.2
_exptl_crystal_size_min 0.1
_refine_diff_density_max 0.598
_refine_diff_density_min -1.197
_refine_diff_density_rms 0.111
_refine_ls_extinction_method none
_refine_ls_goodness_of_fit_ref 0.899
_refine_ls_hydrogen_treatment constr
_refine_ls_matrix_type full
_refine_ls_number_parameters 280
_refine_ls_number_reflns 6128
_refine_ls_number_restraints 0
_refine_ls_restrained_S_all 0.899
_refine_ls_R_factor_all 0.1539
_refine_ls_R_factor_gt 0.0638
_refine_ls_shift/su_max 0.001
_refine_ls_shift/su_mean 0.000
_refine_ls_structure_factor_coef Fsqd
_refine_ls_weighting_details 'calc w=1/[\s^2^(Fo^2^)+(0.0100P)^2^+0.6910P] where P=(Fo^2^+2Fc^2^)/3'
_refine_ls_weighting_scheme calc
_refine_ls_wR_factor_gt 0.1170
_refine_ls_wR_factor_ref 0.1398
_reflns_number_gt 2368
_reflns_number_total 6128
_reflns_threshold_expression >2sigma(I)
_cod_data_source_file c003892j.txt
_cod_data_source_block 6a
_cod_depositor_comments
;
The following automatic conversions were performed:

'_symmetry_cell_setting' value 'Monoclinic' changed to 'monoclinic'
according to /home/saulius/struct/CIF-dictionaries/cif_core.dic
dictionary named 'cif_core.dic' version 2.4.2 from 2011-04-26.

Automatic conversion script
Id: cif_fix_values 1891 2012-01-12 08:04:46Z andrius 
;
_cod_original_sg_symbol_H-M 'P 21/c'
_cod_database_code 7153369

loop_
_symmetry_equiv_pos_as_xyz
'x, y, z'
'-x, y+1/2, -z+1/2'
'-x, -y, -z'
'x, -y-1/2, z-1/2'

loop_
_atom_site_label
_atom_site_type_symbol
_atom_site_fract_x
_atom_site_fract_y
_atom_site_fract_z
_atom_site_U_iso_or_equiv
_atom_site_adp_type
_atom_site_occupancy
_atom_site_symmetry_multiplicity
_atom_site_calc_flag
_atom_site_refinement_flags
Br2 Br 0.07227(7) 1.16404(4) 0.09571(3) 0.0856(2) Uani 1 1 d .
Br1 Br 0.30895(7) 0.39319(7) 0.34869(3) 0.1047(3) Uani 1 1 d .
S5 S 0.13221(16) 0.44242(10) 0.05341(6) 0.0708(4) Uani 1 1 d .
N3 N 0.4103(4) 0.6704(3) 0.03800(16) 0.0554(10) Uani 1 1 d .
N1 N 0.4578(4) 0.5546(3) 0.11562(16) 0.0650(11) Uani 1 1 d .
N2 N 0.2232(4) 0.6438(3) 0.09922(14) 0.0483(9) Uani 1 1 d .
N4 N 0.0111(4) 0.5671(3) 0.13258(16) 0.0559(10) Uani 1 1 d .
C17 C 0.5658(6) 0.6765(4) 0.0268(2) 0.0710(14) Uani 1 1 d .
H1A H 0.5895 0.6152 0.0005 0.085 Uiso 1 1 calc R
H1B H 0.6243 0.6644 0.0615 0.085 Uiso 1 1 calc R
C16 C 0.5990(6) 0.7955(4) 0.0026(2) 0.0765(15) Uani 1 1 d .
H2A H 0.6998 0.7973 -0.0073 0.092 Uiso 1 1 calc R
H2B H 0.5864 0.8555 0.0310 0.092 Uiso 1 1 calc R
C15 C 0.5012(6) 0.8244(5) -0.0496(2) 0.0805(16) Uani 1 1 d .
H3A H 0.5194 0.9044 -0.0616 0.097 Uiso 1 1 calc R
H3B H 0.5230 0.7716 -0.0800 0.097 Uiso 1 1 calc R
C14 C 0.3423(6) 0.8114(4) -0.0362(2) 0.0746(15) Uani 1 1 d .
H4A H 0.3175 0.8713 -0.0093 0.089 Uiso 1 1 calc R
H4B H 0.2808 0.8227 -0.0702 0.089 Uiso 1 1 calc R
C13 C 0.3150(5) 0.6914(4) -0.01218(19) 0.0600(12) Uani 1 1 d .
H5A H 0.2142 0.6855 -0.0025 0.072 Uiso 1 1 calc R
H5B H 0.3323 0.6318 -0.0402 0.072 Uiso 1 1 calc R
C10 C 0.1127(6) 1.0024(4) 0.0979(2) 0.0626(13) Uani 1 1 d .
C11 C 0.2425(6) 0.9642(4) 0.12447(19) 0.0604(12) Uani 1 1 d .
H7 H 0.3066 1.0181 0.1417 0.072 Uiso 1 1 calc R
C12 C 0.2754(5) 0.8457(4) 0.12509(19) 0.0558(12) Uani 1 1 d .
H8 H 0.3619 0.8199 0.1431 0.067 Uiso 1 1 calc R
C7 C 0.1817(5) 0.7652(3) 0.09931(18) 0.0480(11) Uani 1 1 d .
C8 C 0.0538(5) 0.8042(3) 0.07308(19) 0.0553(12) Uani 1 1 d .
H10 H -0.0102 0.7508 0.0554 0.066 Uiso 1 1 calc R
C9 C 0.0207(6) 0.9224(4) 0.0730(2) 0.0637(13) Uani 1 1 d .
H11 H -0.0666 0.9479 0.0556 0.076 Uiso 1 1 calc R
C1 C 0.4192(5) 0.5196(4) 0.1690(2) 0.0618(13) Uani 1 1 d .
C4 C 0.3576(6) 0.4420(5) 0.2761(2) 0.0682(14) Uani 1 1 d .
C5 C 0.4037(6) 0.5568(5) 0.2684(2) 0.0754(15) Uani 1 1 d .
H14 H 0.4139 0.6084 0.2987 0.090 Uiso 1 1 calc R
C6 C 0.4341(6) 0.5929(4) 0.2150(2) 0.0720(15) Uani 1 1 d .
H16 H 0.4658 0.6697 0.2099 0.086 Uiso 1 1 calc R
C2 C 0.3745(6) 0.4043(4) 0.1793(2) 0.0678(14) Uani 1 1 d .
H17 H 0.3647 0.3514 0.1494 0.081 Uiso 1 1 calc R
C3 C 0.3446(6) 0.3674(4) 0.2322(2) 0.0731(15) Uani 1 1 d .
H18 H 0.3151 0.2902 0.2378 0.088 Uiso 1 1 calc R
C24 C 0.3687(5) 0.6168(3) 0.0844(2) 0.0513(11) Uani 1 1 d .
C23 C 0.1201(5) 0.5535(3) 0.09805(18) 0.0519(11) Uani 1 1 d .
C22 C 0.0205(6) 0.6370(4) 0.1844(2) 0.0673(14) Uani 1 1 d .
H45A H -0.0492 0.7011 0.1813 0.081 Uiso 1 1 calc R
H45B H 0.1171 0.6708 0.1896 0.081 Uiso 1 1 calc R
C18 C -0.1266(6) 0.5028(4) 0.1244(2) 0.0758(15) Uani 1 1 d .
H46A H -0.1252 0.4567 0.0901 0.091 Uiso 1 1 calc R
H46B H -0.2059 0.5589 0.1199 0.091 Uiso 1 1 calc R
C19 C -0.1533(7) 0.4232(5) 0.1724(3) 0.0973(19) Uani 1 1 d .
H47A H -0.0786 0.3629 0.1753 0.117 Uiso 1 1 calc R
H47B H -0.2468 0.3846 0.1660 0.117 Uiso 1 1 calc R
C20 C -0.1518(7) 0.4928(6) 0.2265(3) 0.103(2) Uani 1 1 d .
H48A H -0.1623 0.4397 0.2579 0.124 Uiso 1 1 calc R
H48B H -0.2333 0.5471 0.2251 0.124 Uiso 1 1 calc R
C21 C -0.0106(6) 0.5608(5) 0.2349(2) 0.0806(15) Uani 1 1 d .
H49A H 0.0690 0.5057 0.2419 0.097 Uiso 1 1 calc R
H49B H -0.0154 0.6106 0.2679 0.097 Uiso 1 1 calc R

loop_
_atom_site_aniso_label
_atom_site_aniso_U_11
_atom_site_aniso_U_22
_atom_site_aniso_U_33
_atom_site_aniso_U_23
_atom_site_aniso_U_13
_atom_site_aniso_U_12
Br2 0.1040(5) 0.0418(3) 0.1136(5) 0.0058(3) 0.0304(4) 0.0139(3)
Br1 0.0948(5) 0.1491(6) 0.0709(5) 0.0318(4) 0.0105(3) -0.0097(4)
S5 0.0903(10) 0.0433(6) 0.0797(10) -0.0064(6) 0.0133(7) -0.0002(6)
N3 0.056(3) 0.053(2) 0.058(3) 0.0143(19) 0.009(2) 0.0059(18)
N1 0.067(3) 0.070(2) 0.060(3) 0.023(2) 0.013(2) 0.016(2)
N2 0.046(2) 0.0374(18) 0.062(2) 0.0047(16) 0.0116(18) 0.0030(16)
N4 0.048(3) 0.053(2) 0.066(3) 0.0073(19) 0.0047(19) -0.0072(18)
C17 0.058(3) 0.080(3) 0.078(4) 0.016(3) 0.022(3) 0.012(3)
C16 0.056(4) 0.090(3) 0.086(4) 0.007(3) 0.025(3) -0.010(3)
C15 0.085(4) 0.085(3) 0.074(4) 0.020(3) 0.021(3) -0.002(3)
C14 0.072(4) 0.078(3) 0.074(4) 0.022(3) 0.005(3) 0.006(3)
C13 0.062(3) 0.066(3) 0.053(3) 0.004(2) 0.011(2) 0.001(2)
C10 0.071(4) 0.046(2) 0.073(4) -0.001(2) 0.026(3) 0.001(2)
C11 0.073(4) 0.044(2) 0.065(3) -0.001(2) 0.012(3) -0.004(2)
C12 0.053(3) 0.051(3) 0.064(3) 0.006(2) 0.008(2) 0.001(2)
C7 0.048(3) 0.038(2) 0.058(3) 0.000(2) 0.005(2) 0.001(2)
C8 0.048(3) 0.044(2) 0.074(3) 0.007(2) 0.003(2) 0.000(2)
C9 0.060(3) 0.053(3) 0.080(4) 0.015(2) 0.013(3) 0.012(2)
C1 0.058(3) 0.063(3) 0.064(3) 0.014(3) -0.001(2) 0.017(2)
C4 0.058(3) 0.089(4) 0.057(3) 0.020(3) -0.004(2) 0.010(3)
C5 0.073(4) 0.087(4) 0.064(4) 0.002(3) -0.011(3) -0.002(3)
C6 0.076(4) 0.072(3) 0.067(4) 0.018(3) -0.003(3) -0.011(3)
C2 0.081(4) 0.055(3) 0.068(4) 0.008(3) 0.007(3) 0.012(3)
C3 0.086(4) 0.061(3) 0.072(4) 0.026(3) 0.003(3) 0.001(3)
C24 0.049(3) 0.043(2) 0.063(3) 0.009(2) 0.013(2) 0.004(2)
C23 0.053(3) 0.042(2) 0.061(3) 0.016(2) 0.009(2) 0.006(2)
C22 0.067(4) 0.066(3) 0.070(4) -0.009(3) 0.015(3) 0.005(3)
C18 0.067(4) 0.078(3) 0.082(4) -0.003(3) 0.005(3) -0.008(3)
C19 0.081(4) 0.097(4) 0.116(6) 0.013(4) 0.025(4) -0.027(3)
C20 0.092(5) 0.129(5) 0.092(5) 0.018(4) 0.034(4) -0.022(4)
C21 0.071(4) 0.108(4) 0.065(4) 0.006(3) 0.023(3) 0.004(3)

loop_
_atom_type_symbol
_atom_type_description
_atom_type_scat_dispersion_real
_atom_type_scat_dispersion_imag
_atom_type_scat_source
C C 0.0033 0.0016 'International Tables Vol C Tables 4.2.6.8 and 6.1.1.4'
H H 0.0000 0.0000 'International Tables Vol C Tables 4.2.6.8 and 6.1.1.4'
Br Br -0.2901 2.4595 'International Tables Vol C Tables 4.2.6.8 and 6.1.1.4'
N N 0.0061 0.0033 'International Tables Vol C Tables 4.2.6.8 and 6.1.1.4'
S S 0.1246 0.1234 'International Tables Vol C Tables 4.2.6.8 and 6.1.1.4'

loop_
_geom_angle_atom_site_label_1
_geom_angle_atom_site_label_2
_geom_angle_atom_site_label_3
_geom_angle
C24 N3 C13 124.3(4)
C24 N3 C17 119.8(4)
C13 N3 C17 113.0(4)
C24 N1 C1 119.8(4)
C23 N2 C7 121.7(3)
C23 N2 C24 118.7(3)
C7 N2 C24 117.3(3)
C23 N4 C22 124.5(4)
C23 N4 C18 122.2(4)
C22 N4 C18 113.1(4)
N3 C17 C16 109.3(4)
N3 C17 H1A 109.8
C16 C17 H1A 109.8
N3 C17 H1B 109.8
C16 C17 H1B 109.8
H1A C17 H1B 108.3
C17 C16 C15 112.4(5)
C17 C16 H2A 109.1
C15 C16 H2A 109.1
C17 C16 H2B 109.1
C15 C16 H2B 109.1
H2A C16 H2B 107.9
C14 C15 C16 109.8(4)
C14 C15 H3A 109.7
C16 C15 H3A 109.7
C14 C15 H3B 109.7
C16 C15 H3B 109.7
H3A C15 H3B 108.2
C13 C14 C15 110.5(4)
C13 C14 H4A 109.5
C15 C14 H4A 109.5
C13 C14 H4B 109.5
C15 C14 H4B 109.5
H4A C14 H4B 108.1
N3 C13 C14 110.6(4)
N3 C13 H5A 109.5
C14 C13 H5A 109.5
N3 C13 H5B 109.5
C14 C13 H5B 109.5
H5A C13 H5B 108.1
C9 C10 C11 119.4(4)
C9 C10 Br2 121.8(4)
C11 C10 Br2 118.8(4)
C12 C11 C10 119.5(4)
C12 C11 H7 120.3
C10 C11 H7 120.3
C7 C12 C11 120.7(4)
C7 C12 H8 119.6
C11 C12 H8 119.6
C8 C7 C12 119.2(4)
C8 C7 N2 122.2(4)
C12 C7 N2 118.7(4)
C7 C8 C9 119.9(4)
C7 C8 H10 120.0
C9 C8 H10 120.0
C10 C9 C8 121.4(5)
C10 C9 H11 119.3
C8 C9 H11 119.3
C6 C1 N1 122.2(4)
C6 C1 C2 116.4(5)
N1 C1 C2 121.2(5)
C3 C4 C5 120.3(5)
C3 C4 Br1 120.7(4)
C5 C4 Br1 119.0(4)
C6 C5 C4 118.7(5)
C6 C5 H14 120.6
C4 C5 H14 120.6
C1 C6 C5 122.5(5)
C1 C6 H16 118.8
C5 C6 H16 118.8
C3 C2 C1 121.5(5)
C3 C2 H17 119.3
C1 C2 H17 119.3
C4 C3 C2 120.6(5)
C4 C3 H18 119.7
C2 C3 H18 119.7
N1 C24 N3 121.7(4)
N1 C24 N2 123.2(4)
N3 C24 N2 114.9(4)
N4 C23 N2 115.8(4)
N4 C23 S5 124.0(4)
N2 C23 S5 120.1(3)
N4 C22 C21 110.6(4)
N4 C22 H45A 109.5
C21 C22 H45A 109.5
N4 C22 H45B 109.5
C21 C22 H45B 109.5
H45A C22 H45B 108.1
N4 C18 C19 112.3(4)
N4 C18 H46A 109.1
C19 C18 H46A 109.1
N4 C18 H46B 109.1
C19 C18 H46B 109.1
H46A C18 H46B 107.9
C18 C19 C20 110.0(5)
C18 C19 H47A 109.7
C20 C19 H47A 109.7
C18 C19 H47B 109.7
C20 C19 H47B 109.7
H47A C19 H47B 108.2
C19 C20 C21 110.3(5)
C19 C20 H48A 109.6
C21 C20 H48A 109.6
C19 C20 H48B 109.6
C21 C20 H48B 109.6
H48A C20 H48B 108.1
C20 C21 C22 112.4(4)
C20 C21 H49A 109.1
C22 C21 H49A 109.1
C20 C21 H49B 109.1
C22 C21 H49B 109.1
H49A C21 H49B 107.8

loop_
_geom_bond_atom_site_label_1
_geom_bond_atom_site_label_2
_geom_bond_distance
Br2 C10 1.873(4)
Br1 C4 1.892(5)
S5 C23 1.657(5)
N3 C24 1.334(5)
N3 C13 1.462(5)
N3 C17 1.472(6)
N1 C24 1.287(5)
N1 C1 1.396(6)
N2 C23 1.396(5)
N2 C7 1.431(5)
N2 C24 1.437(5)
N4 C23 1.341(6)
N4 C22 1.465(6)
N4 C18 1.466(6)
C17 C16 1.507(6)
C17 H1A 0.9700
C17 H1B 0.9700
C16 C15 1.528(7)
C16 H2A 0.9700
C16 H2B 0.9700
C15 C14 1.522(7)
C15 H3A 0.9700
C15 H3B 0.9700
C14 C13 1.504(6)
C14 H4A 0.9700
C14 H4B 0.9700
C13 H5A 0.9700
C13 H5B 0.9700
C10 C9 1.355(6)
C10 C11 1.390(7)
C11 C12 1.379(6)
C11 H7 0.9300
C12 C7 1.378(6)
C12 H8 0.9300
C7 C8 1.374(6)
C8 C9 1.376(6)
C8 H10 0.9300
C9 H11 0.9300
C1 C6 1.375(7)
C1 C2 1.399(6)
C4 C3 1.345(7)
C4 C5 1.386(7)
C5 C6 1.379(6)
C5 H14 0.9300
C6 H16 0.9300
C2 C3 1.370(6)
C2 H17 0.9300
C3 H18 0.9300
C22 C21 1.522(6)
C22 H45A 0.9700
C22 H45B 0.9700
C18 C19 1.489(7)
C18 H46A 0.9700
C18 H46B 0.9700
C19 C20 1.509(8)
C19 H47A 0.9700
C19 H47B 0.9700
C20 C21 1.517(8)
C20 H48A 0.9700
C20 H48B 0.9700
C21 H49A 0.9700
C21 H49B 0.9700
